data_9008054
loop_
_publ_author_name
'MacGillavry, C. H.'
'Bijvoet, J. M.'

_publ_section_title
;
 Die kristallstruktur der cadmium-und quecksilber-diammin-dihalogenide
 Locality: synthetic
;
_journal_name_full 'Zeitschrift fur Kristallographie'
_journal_page_first 231
_journal_page_last 245
_journal_volume 94
_journal_year 1936
_chemical_formula_structural Cd(NH3)2Cl2
_chemical_formula_sum 'Cd Cl2 N2'
_space_group_IT_number 21
_symmetry_space_group_name_Hall 'C 2 2'
_symmetry_space_group_name_H-M 'C 2 2 2'
_cell_angle_alpha 90
_cell_angle_beta 90
_cell_angle_gamma 90
_cell_formula_units_Z 2
_cell_length_a 8.196
_cell_length_b 8.307
_cell_length_c 3.968
_cell_volume 270.158
_exptl_crystal_density_diffrn 2.598
_cod_original_formula_sum 'Cd N2 Cl2'
_cod_database_code 9008054

loop_
_symmetry_equiv_pos_as_xyz
x,y,z
1/2+x,1/2+y,z
-x,y,-z
1/2-x,1/2+y,-z
x,-y,-z
1/2+x,1/2-y,-z
-x,-y,z
1/2-x,1/2-y,z

loop_
_atom_site_label
_atom_site_fract_x
_atom_site_fract_y
_atom_site_fract_z
_atom_site_type_symbol
_atom_site_attached_hydrogens
Cd 0.00000 0.00000 0.00000 Cd 0
NH3 0.00000 0.25000 0.00000 N 0
Cl 0.22600 0.00000 0.50000 Cl 0

loop_
_cod_changelog_entry_id
_cod_changelog_entry_author
_cod_changelog_entry_date
_cod_changelog_entry_text
1
;cod-tools version 3.8.0
Id: cif_guess_AMCSD_atom_types 9581 2023-05-17 12:35:41Z saulius
;
2023-05-23T09:18:48+03:00
;Derived atom types and hydrogen counts
from atom names that follow the AMCSD naming convention
(Wat == water, O-H == hydroxyl).
;

_database_code_amcsd 0010558
